data_4332310
loop_
_publ_author_name
'Dickinson, Paul W.'
'Girolami, Gregory S.'

_publ_contact_author 'Gregory S. Girolami'
_publ_section_title
;
 Synthesis and Characterization of Osmium(II) Trispyrazolylborate
 Complexes
;
_journal_issue 13
_journal_name_full 'Inorganic Chemistry'
_journal_page_first 5215
_journal_page_last 5224
_journal_paper_doi 10.1021/ic0602291
_journal_volume 45
_journal_year 2006
_chemical_formula_moiety 'C18 H25 B N6 O Os, C H4 O'
_chemical_formula_sum 'C19 H29 B N6 O2 Os'
_chemical_formula_weight 574.49
_chemical_melting_point 198
_chemical_name_common TpOs(cod)OMe*MeOH
_chemical_name_systematic
; 
 ? 
;
_space_group_IT_number 14
_symmetry_cell_setting monoclinic
_symmetry_space_group_name_Hall '-P 2yn'
_symmetry_space_group_name_H-M 'P 1 21/n 1'
_atom_sites_solution_hydrogens geom
_atom_sites_solution_primary direct
_atom_sites_solution_secondary difmap
_audit_creation_method SHELXL-97
_cell_angle_alpha 90.00
_cell_angle_beta 102.418(2)
_cell_angle_gamma 90.00
_cell_formula_units_Z 4
_cell_length_a 10.7281(14)
_cell_length_b 14.0044(19)
_cell_length_c 13.9058(18)
_cell_measurement_reflns_used 19322
_cell_measurement_temperature 193(2)
_cell_measurement_theta_max 28.25
_cell_measurement_theta_min 2.09
_cell_volume 2040.3(5)
_computing_structure_refinement 'SHELXL-97 (Sheldrick, 1997)'
_computing_structure_solution 'SHELXS-97 (Sheldrick, 1990)'
_diffrn_ambient_temperature 193(2)
_diffrn_measured_fraction_theta_full 0.989
_diffrn_measured_fraction_theta_max 0.989
_diffrn_radiation_monochromator graphite
_diffrn_radiation_source 'fine-focus sealed tube'
_diffrn_radiation_type MoK\a
_diffrn_radiation_wavelength 0.71073
_diffrn_reflns_av_R_equivalents 0.0514
_diffrn_reflns_av_sigmaI/netI 0.0411
_diffrn_reflns_limit_h_max 14
_diffrn_reflns_limit_h_min -14
_diffrn_reflns_limit_k_max 18
_diffrn_reflns_limit_k_min -18
_diffrn_reflns_limit_l_max 18
_diffrn_reflns_limit_l_min -17
_diffrn_reflns_number 19322
_diffrn_reflns_theta_full 28.25
_diffrn_reflns_theta_max 28.25
_diffrn_reflns_theta_min 2.09
_diffrn_standards_decay_% 0
_exptl_absorpt_coefficient_mu 6.279
_exptl_absorpt_correction_T_max 0.6981
_exptl_absorpt_correction_T_min 0.3468
_exptl_absorpt_correction_type integration
_exptl_crystal_colour colorless
_exptl_crystal_density_diffrn 1.870
_exptl_crystal_density_meas ?
_exptl_crystal_density_method 'not measured'
_exptl_crystal_description tabular
_exptl_crystal_F_000 1128
_exptl_crystal_size_max 0.22
_exptl_crystal_size_mid 0.14
_exptl_crystal_size_min 0.06
_refine_diff_density_max 0.890
_refine_diff_density_min -1.042
_refine_diff_density_rms 0.125
_refine_ls_extinction_method none
_refine_ls_goodness_of_fit_ref 0.960
_refine_ls_hydrogen_treatment mixed
_refine_ls_matrix_type full
_refine_ls_number_parameters 375
_refine_ls_number_reflns 5004
_refine_ls_number_restraints 0
_refine_ls_restrained_S_all 0.960
_refine_ls_R_factor_all 0.0359
_refine_ls_R_factor_gt 0.0247
_refine_ls_shift/su_max 0.001
_refine_ls_shift/su_mean 0.000
_refine_ls_structure_factor_coef Fsqd
_refine_ls_weighting_details 'calc w=1/[\s^2^(Fo^2^)+(0.0272P)^2^+0.0000P] where P=(Fo^2^+2Fc^2^)/3'
_refine_ls_weighting_scheme calc
_refine_ls_wR_factor_gt 0.0513
_refine_ls_wR_factor_ref 0.0539
_reflns_number_gt 4082
_reflns_number_total 5004
_reflns_threshold_expression >2sigma(I)
_cod_data_source_file ic0602291sup1.cif
_cod_data_source_block f17afa14
_cod_depositor_comments
;
The following automatic conversions were performed:

'_exptl_crystal_density_meas' value 'not measured' was changed to '?'
- the value is perceived as not measured.

Automatic conversion script
Id: cif_fix_values 3008 2015-01-20 13:52:24Z robertas 
;
_cod_original_sg_symbol_H-M P21/n
_cod_database_code 4332310

loop_
_symmetry_equiv_pos_as_xyz
'x, y, z'
'-x+1/2, y+1/2, -z+1/2'
'-x, -y, -z'
'x-1/2, -y-1/2, z-1/2'

loop_
_atom_site_label
_atom_site_type_symbol
_atom_site_fract_x
_atom_site_fract_y
_atom_site_fract_z
_atom_site_U_iso_or_equiv
_atom_site_adp_type
_atom_site_occupancy
_atom_site_symmetry_multiplicity
_atom_site_calc_flag
_atom_site_refinement_flags
Os1 Os 0.341300(11) 0.206928(8) 0.013378(9) 0.01791(5) Uani 1 1 d .
B1 B 0.5823(4) 0.2825(3) -0.0729(3) 0.0228(8) Uani 1 1 d .
H20 H 0.664(3) 0.310(2) -0.105(2) 0.018(9) Uiso 1 1 d .
N1 N 0.4161(3) 0.14963(18) -0.1069(2) 0.0205(6) Uani 1 1 d .
N2 N 0.5234(3) 0.19120(19) -0.1278(2) 0.0223(6) Uani 1 1 d .
C1 C 0.3795(3) 0.0836(2) -0.1781(3) 0.0243(7) Uani 1 1 d .
H1 H 0.314(3) 0.049(2) -0.180(2) 0.015(9) Uiso 1 1 d .
C2 C 0.4596(4) 0.0832(3) -0.2435(3) 0.0271(8) Uani 1 1 d .
H2 H 0.463(3) 0.045(3) -0.295(3) 0.033(10) Uiso 1 1 d .
C3 C 0.5485(4) 0.1521(3) -0.2102(3) 0.0259(8) Uani 1 1 d .
H3 H 0.610(4) 0.169(3) -0.241(3) 0.033(10) Uiso 1 1 d .
N3 N 0.5383(3) 0.21510(18) 0.0840(2) 0.0217(6) Uani 1 1 d .
N4 N 0.6239(3) 0.25667(19) 0.0366(2) 0.0208(6) Uani 1 1 d .
C4 C 0.6067(4) 0.1869(2) 0.1722(3) 0.0269(8) Uani 1 1 d .
H4 H 0.570(3) 0.156(2) 0.219(2) 0.015(8) Uiso 1 1 d .
C5 C 0.7345(4) 0.2111(3) 0.1820(3) 0.0292(8) Uani 1 1 d .
H5 H 0.792(4) 0.201(2) 0.232(3) 0.034(12) Uiso 1 1 d .
C6 C 0.7415(3) 0.2546(3) 0.0954(3) 0.0259(8) Uani 1 1 d .
H6 H 0.815(4) 0.278(2) 0.073(3) 0.028(10) Uiso 1 1 d .
N5 N 0.3625(3) 0.33742(19) -0.06261(19) 0.0217(6) Uani 1 1 d .
N6 N 0.4763(3) 0.35773(18) -0.0878(2) 0.0224(6) Uani 1 1 d .
C7 C 0.2897(4) 0.4154(2) -0.0844(2) 0.0247(7) Uani 1 1 d .
H7 H 0.211(3) 0.417(2) -0.071(2) 0.014(8) Uiso 1 1 d .
C8 C 0.3559(4) 0.4864(3) -0.1222(3) 0.0289(8) Uani 1 1 d .
H8 H 0.331(4) 0.542(3) -0.143(3) 0.035(11) Uiso 1 1 d .
C9 C 0.4723(4) 0.4476(3) -0.1239(3) 0.0284(8) Uani 1 1 d .
H9 H 0.540(3) 0.474(2) -0.143(2) 0.020(9) Uiso 1 1 d .
C10 C 0.1667(3) 0.1536(2) -0.0848(3) 0.0243(8) Uani 1 1 d .
H10 H 0.170(3) 0.176(2) -0.148(3) 0.019(9) Uiso 1 1 d .
C11 C 0.1339(3) 0.2203(3) -0.0196(3) 0.0244(8) Uani 1 1 d .
H11 H 0.116(3) 0.283(2) -0.046(3) 0.020(9) Uiso 1 1 d .
C12 C 0.0785(4) 0.1912(3) 0.0681(3) 0.0301(8) Uani 1 1 d .
H12A H -0.002(4) 0.165(3) 0.046(3) 0.033(10) Uiso 1 1 d .
H12B H 0.064(4) 0.249(3) 0.106(3) 0.034(10) Uiso 1 1 d .
C13 C 0.1623(4) 0.1194(3) 0.1372(3) 0.0314(8) Uani 1 1 d .
H13A H 0.123(3) 0.056(2) 0.127(2) 0.014(8) Uiso 1 1 d .
H13B H 0.154(4) 0.136(3) 0.204(3) 0.040(11) Uiso 1 1 d .
C14 C 0.3007(3) 0.1160(2) 0.1266(2) 0.0243(7) Uani 1 1 d .
H14 H 0.367(3) 0.133(2) 0.188(2) 0.021(9) Uiso 1 1 d .
C15 C 0.3427(4) 0.0586(2) 0.0578(3) 0.0245(7) Uani 1 1 d .
H15 H 0.422(3) 0.039(2) 0.070(2) 0.025(10) Uiso 1 1 d .
C16 C 0.2529(4) -0.0074(3) -0.0109(3) 0.0308(8) Uani 1 1 d .
H16A H 0.303(3) -0.040(3) -0.052(3) 0.030(10) Uiso 1 1 d .
H16B H 0.220(4) -0.055(3) 0.030(3) 0.037(11) Uiso 1 1 d .
C17 C 0.1408(4) 0.0470(3) -0.0751(3) 0.0298(8) Uani 1 1 d .
H17A H 0.071(4) 0.042(3) -0.052(3) 0.037(11) Uiso 1 1 d .
H17B H 0.120(3) 0.016(2) -0.141(3) 0.031(10) Uiso 1 1 d .
O1 O 0.3058(2) 0.30998(16) 0.11665(19) 0.0291(6) Uani 1 1 d .
C18 C 0.3820(4) 0.3284(3) 0.2018(3) 0.0357(10) Uani 1 1 d .
H18A H 0.348(3) 0.382(2) 0.236(2) 0.020(8) Uiso 1 1 d .
H18B H 0.387(4) 0.283(3) 0.245(3) 0.023(10) Uiso 1 1 d .
H18C H 0.470(4) 0.351(3) 0.200(3) 0.047(12) Uiso 1 1 d .
C100 C 0.1517(5) 0.5251(3) 0.0968(4) 0.0431(11) Uani 1 1 d .
H100 H 0.210(4) 0.544(3) 0.064(3) 0.057(15) Uiso 1 1 d .
H101 H 0.073(5) 0.572(3) 0.080(3) 0.070(15) Uiso 1 1 d .
H102 H 0.192(4) 0.538(3) 0.164(4) 0.061(14) Uiso 1 1 d .
O100 O 0.1094(3) 0.42973(19) 0.0797(2) 0.0407(7) Uani 1 1 d .
H10A H 0.1726 0.3929 0.0901 0.061 Uiso 1 1 calc R

loop_
_atom_site_aniso_label
_atom_site_aniso_U_11
_atom_site_aniso_U_22
_atom_site_aniso_U_33
_atom_site_aniso_U_23
_atom_site_aniso_U_13
_atom_site_aniso_U_12
Os1 0.01717(7) 0.01905(7) 0.01654(7) 0.00027(5) 0.00147(5) -0.00042(5)
B1 0.021(2) 0.0224(19) 0.025(2) 0.0037(15) 0.0039(16) -0.0003(16)
N1 0.0202(15) 0.0182(13) 0.0223(14) 0.0014(11) 0.0030(12) -0.0003(11)
N2 0.0218(15) 0.0247(15) 0.0201(14) 0.0015(11) 0.0038(12) -0.0006(12)
C1 0.0230(19) 0.0240(17) 0.0244(19) -0.0015(14) 0.0019(15) -0.0015(15)
C2 0.031(2) 0.0290(19) 0.0210(18) -0.0032(15) 0.0045(15) 0.0057(15)
C3 0.0248(19) 0.033(2) 0.0211(18) 0.0023(15) 0.0076(15) 0.0041(15)
N3 0.0209(15) 0.0216(14) 0.0219(14) 0.0010(11) 0.0032(12) -0.0002(11)
N4 0.0164(14) 0.0210(14) 0.0243(15) 0.0000(12) 0.0029(12) 0.0003(11)
C4 0.026(2) 0.0298(19) 0.0225(19) -0.0012(15) 0.0000(15) 0.0008(15)
C5 0.026(2) 0.032(2) 0.0249(19) -0.0036(16) -0.0037(15) 0.0030(16)
C6 0.0167(18) 0.0240(17) 0.034(2) -0.0078(15) -0.0018(15) -0.0003(14)
N5 0.0219(15) 0.0225(14) 0.0190(14) -0.0015(11) 0.0004(12) 0.0004(12)
N6 0.0211(15) 0.0214(14) 0.0233(15) 0.0037(11) 0.0019(12) -0.0019(11)
C7 0.025(2) 0.0274(18) 0.0196(18) -0.0010(14) 0.0015(15) 0.0035(15)
C8 0.037(2) 0.0219(18) 0.0258(19) 0.0036(15) 0.0016(16) 0.0039(16)
C9 0.030(2) 0.0259(18) 0.0271(19) 0.0047(15) 0.0021(16) -0.0072(16)
C10 0.0177(18) 0.031(2) 0.0217(18) -0.0013(14) -0.0007(14) -0.0042(14)
C11 0.0149(17) 0.0290(19) 0.0279(19) 0.0036(15) 0.0016(14) 0.0008(13)
C12 0.023(2) 0.034(2) 0.034(2) -0.0062(17) 0.0090(16) -0.0050(16)
C13 0.033(2) 0.036(2) 0.028(2) -0.0013(17) 0.0120(16) -0.0071(18)
C14 0.0266(19) 0.0260(17) 0.0210(17) 0.0031(14) 0.0063(14) -0.0031(15)
C15 0.026(2) 0.0213(17) 0.0254(19) 0.0008(14) 0.0038(15) 0.0005(15)
C16 0.035(2) 0.0238(18) 0.034(2) -0.0002(16) 0.0082(18) -0.0042(16)
C17 0.024(2) 0.034(2) 0.031(2) -0.0062(16) 0.0065(17) -0.0102(16)
O1 0.0270(14) 0.0263(13) 0.0362(15) 0.0055(11) 0.0115(12) 0.0093(10)
C18 0.044(3) 0.0237(19) 0.044(3) -0.0030(19) 0.021(2) 0.0038(19)
C100 0.040(3) 0.037(2) 0.050(3) -0.012(2) 0.005(2) -0.003(2)
O100 0.0345(16) 0.0371(15) 0.0505(18) -0.0037(14) 0.0094(14) 0.0015(12)

loop_
_atom_type_symbol
_atom_type_description
_atom_type_scat_dispersion_real
_atom_type_scat_dispersion_imag
_atom_type_scat_source
C C 0.0033 0.0016 'International Tables Vol C Tables 4.2.6.8 and 6.1.1.4'
H H 0.0000 0.0000 'International Tables Vol C Tables 4.2.6.8 and 6.1.1.4'
B B 0.0013 0.0007 'International Tables Vol C Tables 4.2.6.8 and 6.1.1.4'
N N 0.0061 0.0033 'International Tables Vol C Tables 4.2.6.8 and 6.1.1.4'
O O 0.0106 0.0060 'International Tables Vol C Tables 4.2.6.8 and 6.1.1.4'
Os Os -1.2165 7.6030 'International Tables Vol C Tables 4.2.6.8 and 6.1.1.4'

loop_
_geom_angle_atom_site_label_1
_geom_angle_atom_site_label_2
_geom_angle_atom_site_label_3
_geom_angle
O1 Os1 N3 87.50(10)
O1 Os1 C14 79.20(12)
N3 Os1 C14 91.81(12)
O1 Os1 N5 78.94(10)
N3 Os1 N5 88.93(10)
C14 Os1 N5 158.07(12)
O1 Os1 N1 157.72(10)
N3 Os1 N1 83.11(11)
C14 Os1 N1 121.13(12)
N5 Os1 N1 80.72(10)
O1 Os1 C15 116.68(11)
N3 Os1 C15 88.56(12)
C14 Os1 C15 37.82(13)
N5 Os1 C15 164.04(12)
N1 Os1 C15 83.33(12)
O1 Os1 C11 76.17(11)
N3 Os1 C11 163.14(12)
C14 Os1 C11 81.14(13)
N5 Os1 C11 91.99(12)
N1 Os1 C11 113.66(12)
C15 Os1 C11 94.96(14)
O1 Os1 C10 113.43(12)
N3 Os1 C10 158.69(12)
C14 Os1 C10 88.51(13)
N5 Os1 C10 98.61(12)
N1 Os1 C10 78.53(12)
C15 Os1 C10 78.70(13)
C11 Os1 C10 37.27(13)
N6 B1 N4 110.2(3)
N6 B1 N2 106.8(3)
N4 B1 N2 107.1(3)
N6 B1 H20 109.5(16)
N4 B1 H20 112.5(17)
N2 B1 H20 110.8(16)
C1 N1 N2 105.0(3)
C1 N1 Os1 136.5(2)
N2 N1 Os1 118.26(19)
C3 N2 N1 109.7(3)
C3 N2 B1 128.1(3)
N1 N2 B1 121.0(3)
N1 C1 C2 111.2(3)
N1 C1 H1 122(2)
C2 C1 H1 127(2)
C3 C2 C1 105.3(3)
C3 C2 H2 123(2)
C1 C2 H2 132(2)
N2 C3 C2 108.8(3)
N2 C3 H3 127(3)
C2 C3 H3 124(2)
C4 N3 N4 105.8(3)
C4 N3 Os1 134.1(2)
N4 N3 Os1 120.1(2)
C6 N4 N3 109.7(3)
C6 N4 B1 129.8(3)
N3 N4 B1 119.7(3)
N3 C4 C5 110.5(3)
N3 C4 H4 123(2)
C5 C4 H4 127(2)
C6 C5 C4 105.2(3)
C6 C5 H5 129(3)
C4 C5 H5 125(3)
N4 C6 C5 108.8(3)
N4 C6 H6 122(2)
C5 C6 H6 130(2)
C7 N5 N6 106.4(3)
C7 N5 Os1 133.4(2)
N6 N5 Os1 119.8(2)
C9 N6 N5 109.2(3)
C9 N6 B1 130.8(3)
N5 N6 B1 120.0(3)
N5 C7 C8 110.3(3)
N5 C7 H7 120(2)
C8 C7 H7 130(2)
C9 C8 C7 105.4(3)
C9 C8 H8 125(3)
C7 C8 H8 129(3)
N6 C9 C8 108.6(3)
N6 C9 H9 122(2)
C8 C9 H9 130(2)
C11 C10 C17 121.2(3)
C11 C10 Os1 70.70(19)
C17 C10 Os1 115.1(2)
C11 C10 H10 116(2)
C17 C10 H10 117(2)
Os1 C10 H10 106(2)
C10 C11 C12 122.4(3)
C10 C11 Os1 72.03(19)
C12 C11 Os1 111.4(2)
C10 C11 H11 115(2)
C12 C11 H11 118(2)
Os1 C11 H11 106(2)
C11 C12 C13 113.5(3)
C11 C12 H12A 110(2)
C13 C12 H12A 109(2)
C11 C12 H12B 110(2)
C13 C12 H12B 109(2)
H12A C12 H12B 105(3)
C14 C13 C12 114.2(3)
C14 C13 H13A 110.7(18)
C12 C13 H13A 109.0(18)
C14 C13 H13B 113(2)
C12 C13 H13B 106(2)
H13A C13 H13B 104(3)
C15 C14 C13 123.3(3)
C15 C14 Os1 72.07(19)
C13 C14 Os1 114.1(2)
C15 C14 H14 115.7(19)
C13 C14 H14 116.0(19)
Os1 C14 H14 105.1(18)
C14 C15 C16 121.9(3)
C14 C15 Os1 70.11(19)
C16 C15 Os1 116.1(2)
C14 C15 H15 119(2)
C16 C15 H15 113(2)
Os1 C15 H15 107(2)
C15 C16 C17 112.1(3)
C15 C16 H16A 108(2)
C17 C16 H16A 111(2)
C15 C16 H16B 108(2)
C17 C16 H16B 110(2)
H16A C16 H16B 109(3)
C10 C17 C16 113.6(3)
C10 C17 H17A 107(3)
C16 C17 H17A 112(3)
C10 C17 H17B 111(2)
C16 C17 H17B 108(2)
H17A C17 H17B 105(3)
C18 O1 Os1 125.1(2)
O1 C18 H18A 111.1(19)
O1 C18 H18B 115(2)
H18A C18 H18B 101(3)
O1 C18 H18C 117(2)
H18A C18 H18C 103(3)
H18B C18 H18C 109(3)
O100 C100 H100 116(3)
O100 C100 H101 110(3)
H100 C100 H101 108(4)
O100 C100 H102 114(3)
H100 C100 H102 102(4)
H101 C100 H102 106(4)
C100 O100 H10A 109.5

loop_
_geom_bond_atom_site_label_1
_geom_bond_atom_site_label_2
_geom_bond_distance
Os1 O1 2.127(2)
Os1 N3 2.133(3)
Os1 C14 2.141(3)
Os1 N5 2.147(3)
Os1 N1 2.159(3)
Os1 C15 2.166(3)
Os1 C11 2.181(3)
Os1 C10 2.198(3)
B1 N6 1.531(5)
B1 N4 1.535(5)
B1 N2 1.552(5)
B1 H20 1.13(3)
N1 C1 1.350(4)
N1 N2 1.376(4)
N2 C3 1.349(4)
C1 C2 1.379(5)
C1 H1 0.85(3)
C2 C3 1.365(5)
C2 H2 0.90(4)
C3 H3 0.89(4)
N3 C4 1.347(4)
N3 N4 1.369(4)
N4 C6 1.348(4)
C4 C5 1.390(5)
C4 H4 0.93(3)
C5 C6 1.366(5)
C5 H5 0.84(4)
C6 H6 0.96(4)
N5 C7 1.340(4)
N5 N6 1.370(4)
N6 C9 1.352(4)
C7 C8 1.390(5)
C7 H7 0.90(3)
C8 C9 1.367(5)
C8 H8 0.85(4)
C9 H9 0.90(3)
C10 C11 1.399(5)
C10 C17 1.531(5)
C10 H10 0.94(3)
C11 C12 1.523(5)
C11 H11 0.95(3)
C12 C13 1.540(5)
C12 H12A 0.93(4)
C12 H12B 0.99(4)
C13 C14 1.524(5)
C13 H13A 0.98(3)
C13 H13B 0.98(4)
C14 C15 1.396(5)
C14 H14 1.01(3)
C15 C16 1.517(5)
C15 H15 0.88(3)
C16 C17 1.537(5)
C16 H16A 0.98(4)
C16 H16B 0.98(4)
C17 H17A 0.88(4)
C17 H17B 0.99(4)
O1 C18 1.312(5)
C18 H18A 1.00(3)
C18 H18B 0.87(4)
C18 H18C 1.01(4)
C100 O100 1.415(5)
C100 H100 0.89(5)
C100 H101 1.06(5)
C100 H102 0.96(5)
O100 H10A 0.8400
